data_7041844
loop_
_publ_author_name
'Campbell, Ross'
'Kennedy, Alan R.'
'McLellan, Ross'
'Robertson, Stuart D.'
'Sproules, Stephen'
'Mulvey, Robert E.'

_publ_section_title
;
 Contrasting the group 6 metal-metal bonding in sodium dichromate(ii) and
 sodium dimolybdate(ii) polymethyl complexes: synthetic, X-ray
 crystallographic and theoretical studies.
;
_journal_issue 17
_journal_name_full 'Dalton transactions (Cambridge, England : 2003)'
_journal_page_first 5650
_journal_page_last 5659
_journal_paper_doi 10.1039/c6dt04644d
_journal_volume 46
_journal_year 2017
_chemical_formula_moiety 'C37 H87 Cr2 N6 Na3'
_chemical_formula_sum 'C37 H87 Cr2 N6 Na3'
_chemical_formula_weight 789.10
_chemical_name_systematic
; 
 ? 
;
_chemical_properties_physical ', Air-sensitive,Moisture-sensitive,Oxygen-sensitive'
_space_group_IT_number 4
_symmetry_cell_setting monoclinic
_symmetry_space_group_name_Hall 'P 2yb'
_symmetry_space_group_name_H-M 'P 1 21 1'
_atom_sites_solution_hydrogens geom
_atom_sites_solution_primary direct
_atom_sites_solution_secondary difmap
_audit_creation_method SHELXL-97
_audit_update_record
;
2016-11-29 deposited with the CCDC.
2017-01-26 downloaded from the CCDC.
;
_cell_angle_alpha 90.00
_cell_angle_beta 103.980(3)
_cell_angle_gamma 90.00
_cell_formula_units_Z 2
_cell_length_a 12.0585(3)
_cell_length_b 15.7116(5)
_cell_length_c 12.5776(4)
_cell_measurement_reflns_used 9402
_cell_measurement_temperature 123(2)
_cell_measurement_theta_max 28.6021
_cell_measurement_theta_min 3.1170
_cell_volume 2312.35(12)
_computing_cell_refinement
;
CrysAlisPro, Oxford Diffraction Ltd.,
Version 1.171.34.40 (release 27-08-2010 CrysAlis171 .NET)
(compiled Aug 27 2010,11:50:40)
;
_computing_data_collection
;
CrysAlisPro, Oxford Diffraction Ltd.,
Version 1.171.34.40 (release 27-08-2010 CrysAlis171 .NET)
(compiled Aug 27 2010,11:50:40)
;
_computing_data_reduction
;
CrysAlisPro, Oxford Diffraction Ltd.,
Version 1.171.34.40 (release 27-08-2010 CrysAlis171 .NET)
(compiled Aug 27 2010,11:50:40)
;
_computing_structure_refinement 'SHELXL-97 (Sheldrick, 1997)'
_computing_structure_solution 'SHELXS-97 (Sheldrick, 1990)'
_diffrn_ambient_temperature 123(2)
_diffrn_measured_fraction_theta_full 0.998
_diffrn_measured_fraction_theta_max 0.922
_diffrn_measurement_device_type 'Xcalibur, Eos'
_diffrn_measurement_method 'omega scans'
_diffrn_radiation_monochromator graphite
_diffrn_radiation_source 'fine-focus sealed tube'
_diffrn_radiation_type MoK\a
_diffrn_radiation_wavelength 0.71073
_diffrn_reflns_av_R_equivalents 0.0201
_diffrn_reflns_av_sigmaI/netI 0.0345
_diffrn_reflns_limit_h_max 15
_diffrn_reflns_limit_h_min -15
_diffrn_reflns_limit_k_max 19
_diffrn_reflns_limit_k_min -21
_diffrn_reflns_limit_l_max 12
_diffrn_reflns_limit_l_min -16
_diffrn_reflns_number 14038
_diffrn_reflns_theta_full 26.00
_diffrn_reflns_theta_max 28.67
_diffrn_reflns_theta_min 3.12
_diffrn_standards_decay_% 0
_diffrn_standards_interval_count 0
_diffrn_standards_interval_time 0
_diffrn_standards_number 0
_exptl_absorpt_coefficient_mu 0.528
_exptl_absorpt_correction_T_max 1.00000
_exptl_absorpt_correction_T_min 0.96422
_exptl_absorpt_correction_type multi-scan
_exptl_absorpt_process_details
;
CrysAlisPro, Oxford Diffraction Ltd.,
Version 1.171.34.40 (release 27-08-2010 CrysAlis171 .NET)
(compiled Aug 27 2010,11:50:40)
Empirical absorption correction using spherical harmonics,
 implemented in SCALE3 ABSPACK scaling algorithm.
;
_exptl_crystal_colour yellow
_exptl_crystal_density_diffrn 1.133
_exptl_crystal_density_method 'not measured'
_exptl_crystal_description block
_exptl_crystal_F_000 864
_exptl_crystal_size_max 0.20
_exptl_crystal_size_mid 0.20
_exptl_crystal_size_min 0.16
_refine_diff_density_max 0.391
_refine_diff_density_min -0.187
_refine_diff_density_rms 0.039
_refine_ls_abs_structure_details 'Flack H D (1983), Acta Cryst. A39, 876-881'
_refine_ls_abs_structure_Flack -0.013(10)
_refine_ls_extinction_method none
_refine_ls_goodness_of_fit_ref 1.020
_refine_ls_hydrogen_treatment mixed
_refine_ls_matrix_type full
_refine_ls_number_parameters 529
_refine_ls_number_reflns 8711
_refine_ls_number_restraints 1
_refine_ls_restrained_S_all 1.020
_refine_ls_R_factor_all 0.0308
_refine_ls_R_factor_gt 0.0282
_refine_ls_shift/su_max 0.001
_refine_ls_shift/su_mean 0.000
_refine_ls_structure_factor_coef Fsqd
_refine_ls_weighting_details 'calc w=1/[\s^2^(Fo^2^)+(0.0322P)^2^+0.2947P] where P=(Fo^2^+2Fc^2^)/3'
_refine_ls_weighting_scheme calc
_refine_ls_wR_factor_gt 0.0650
_refine_ls_wR_factor_ref 0.0667
_reflns_number_gt 8281
_reflns_number_total 8711
_reflns_threshold_expression I>2sigma(I)
_cod_data_source_file c6dt04644d2.cif
_cod_data_source_block srrc1105
_cod_depositor_comments 'Adding full bibliography for 7041842--7041844.cif.'
_cod_original_sg_symbol_H-M 'P 21'
_cod_database_code 7041844

loop_
_symmetry_equiv_pos_as_xyz
'x, y, z'
'-x, y+1/2, -z'

loop_
_atom_site_label
_atom_site_type_symbol
_atom_site_fract_x
_atom_site_fract_y
_atom_site_fract_z
_atom_site_U_iso_or_equiv
_atom_site_adp_type
_atom_site_occupancy
_atom_site_symmetry_multiplicity
_atom_site_calc_flag
_atom_site_refinement_flags
Cr1 Cr 0.15462(2) 0.310481(19) 0.84675(2) 0.01816(7) Uani 1 1 d .
Cr2 Cr 0.19147(2) 0.334880(19) 0.71022(2) 0.01931(7) Uani 1 1 d .
Na1 Na -0.07340(6) 0.24944(6) 0.65956(7) 0.02529(18) Uani 1 1 d .
Na2 Na 0.39632(6) 0.37550(6) 0.90279(7) 0.02609(19) Uani 1 1 d .
Na3 Na 0.05026(6) 0.48223(5) 0.76283(7) 0.02285(17) Uani 1 1 d .
C1 C -0.02799(16) 0.32876(16) 0.84130(17) 0.0248(4) Uani 1 1 d .
C2 C 0.04159(17) 0.36662(15) 0.58133(18) 0.0234(4) Uani 1 1 d .
C3 C 0.18914(18) 0.41965(15) 0.95406(19) 0.0249(4) Uani 1 1 d .
C4 C 0.25642(18) 0.46425(16) 0.7049(2) 0.0291(5) Uani 1 1 d .
C5 C 0.29146(18) 0.23968(16) 0.95234(19) 0.0281(5) Uani 1 1 d .
C6 C 0.35697(17) 0.28876(18) 0.7040(2) 0.0314(5) Uani 1 1 d .
C7 C 0.13853(18) 0.19694(15) 0.7283(2) 0.0273(5) Uani 1 1 d .
N5 N 0.02162(13) 0.62856(11) 0.85063(13) 0.0202(3) Uani 1 1 d .
N6 N -0.09494(13) 0.58149(11) 0.63249(14) 0.0217(4) Uani 1 1 d .
C10 C -0.18771(19) 0.54071(17) 0.5516(2) 0.0401(6) Uani 1 1 d .
H10A H -0.1591 0.4888 0.5243 0.060 Uiso 1 1 calc R
H10B H -0.2161 0.5799 0.4905 0.060 Uiso 1 1 calc R
H10C H -0.2500 0.5262 0.5860 0.060 Uiso 1 1 calc R
C11 C -0.0050(2) 0.60580(16) 0.57774(19) 0.0336(5) Uani 1 1 d .
H11A H 0.0171 0.5561 0.5406 0.050 Uiso 1 1 calc R
H11B H 0.0616 0.6270 0.6323 0.050 Uiso 1 1 calc R
H11C H -0.0337 0.6506 0.5238 0.050 Uiso 1 1 calc R
C12 C -0.13829(15) 0.65437(13) 0.68559(16) 0.0186(4) Uani 1 1 d .
H12A H -0.1963 0.6310 0.7226 0.022 Uiso 1 1 calc R
C13 C -0.19854(17) 0.72370(14) 0.60631(17) 0.0265(5) Uani 1 1 d .
H13A H -0.1442 0.7468 0.5660 0.032 Uiso 1 1 calc R
H13B H -0.2630 0.6978 0.5521 0.032 Uiso 1 1 calc R
C14 C -0.24362(18) 0.79636(14) 0.66392(19) 0.0324(5) Uani 1 1 d .
H14A H -0.2779 0.8405 0.6098 0.039 Uiso 1 1 calc R
H14B H -0.3039 0.7748 0.6982 0.039 Uiso 1 1 calc R
C15 C -0.14744(18) 0.83496(15) 0.75096(18) 0.0320(5) Uani 1 1 d .
H15A H -0.1780 0.8810 0.7895 0.038 Uiso 1 1 calc R
H15B H -0.0898 0.8601 0.7160 0.038 Uiso 1 1 calc R
C16 C -0.09114(19) 0.76700(13) 0.83339(18) 0.0283(5) Uani 1 1 d .
H16A H -0.1481 0.7438 0.8707 0.034 Uiso 1 1 calc R
H16B H -0.0285 0.7930 0.8896 0.034 Uiso 1 1 calc R
C17 C -0.04293(16) 0.69411(13) 0.77569(16) 0.0198(4) Uani 1 1 d .
H17A H 0.0124 0.7207 0.7378 0.024 Uiso 1 1 calc R
C18 C -0.04162(18) 0.59783(15) 0.92937(18) 0.0280(5) Uani 1 1 d .
H18A H 0.0002 0.5506 0.9718 0.042 Uiso 1 1 calc R
H18B H -0.1175 0.5783 0.8897 0.042 Uiso 1 1 calc R
H18C H -0.0497 0.6442 0.9791 0.042 Uiso 1 1 calc R
C19 C 0.13326(18) 0.66147(15) 0.91063(19) 0.0305(5) Uani 1 1 d .
H19A H 0.1764 0.6160 0.9558 0.046 Uiso 1 1 calc R
H19B H 0.1220 0.7087 0.9578 0.046 Uiso 1 1 calc R
H19C H 0.1759 0.6816 0.8584 0.046 Uiso 1 1 calc R
N3 N 0.60800(13) 0.40228(12) 0.91360(14) 0.0231(4) Uani 1 1 d .
N4 N 0.50730(13) 0.43340(12) 1.09865(14) 0.0227(4) Uani 1 1 d .
C20 C 0.62214(19) 0.44808(18) 0.81655(18) 0.0350(5) Uani 1 1 d .
H20A H 0.5721 0.4230 0.7509 0.053 Uiso 1 1 calc R
H20B H 0.7018 0.4439 0.8117 0.053 Uiso 1 1 calc R
H20C H 0.6019 0.5081 0.8220 0.053 Uiso 1 1 calc R
C21 C 0.63671(16) 0.31236(16) 0.90494(18) 0.0308(5) Uani 1 1 d .
H21A H 0.5827 0.2867 0.8422 0.046 Uiso 1 1 calc R
H21B H 0.6322 0.2825 0.9722 0.046 Uiso 1 1 calc R
H21C H 0.7145 0.3077 0.8946 0.046 Uiso 1 1 calc R
C22 C 0.67530(15) 0.44382(13) 1.01456(16) 0.0204(4) Uani 1 1 d .
H22A H 0.6651 0.5066 1.0036 0.024 Uiso 1 1 calc R
C23 C 0.80454(15) 0.42570(14) 1.03698(17) 0.0226(4) Uani 1 1 d .
H23A H 0.8178 0.3639 1.0495 0.027 Uiso 1 1 calc R
H23B H 0.8320 0.4416 0.9716 0.027 Uiso 1 1 calc R
C24 C 0.87310(16) 0.47432(15) 1.13575(17) 0.0260(4) Uani 1 1 d .
H24A H 0.9552 0.4600 1.1478 0.031 Uiso 1 1 calc R
H24B H 0.8642 0.5363 1.1221 0.031 Uiso 1 1 calc R
C25 C 0.83147(16) 0.45110(16) 1.23685(17) 0.0284(5) Uani 1 1 d .
H25A H 0.8738 0.4847 1.3003 0.034 Uiso 1 1 calc R
H25B H 0.8461 0.3900 1.2540 0.034 Uiso 1 1 calc R
C26 C 0.70371(16) 0.46921(15) 1.21676(16) 0.0249(4) Uani 1 1 d .
H26A H 0.6905 0.5311 1.2053 0.030 Uiso 1 1 calc R
H26B H 0.6774 0.4527 1.2826 0.030 Uiso 1 1 calc R
C27 C 0.63261(14) 0.42082(13) 1.11669(16) 0.0203(4) Uani 1 1 d .
H27A H 0.6479 0.3588 1.1308 0.024 Uiso 1 1 calc R
C28 C 0.47386(18) 0.52319(16) 1.0946(2) 0.0353(5) Uani 1 1 d .
H28A H 0.3903 0.5275 1.0750 0.053 Uiso 1 1 calc R
H28B H 0.5048 0.5528 1.0395 0.053 Uiso 1 1 calc R
H28C H 0.5041 0.5493 1.1665 0.053 Uiso 1 1 calc R
C29 C 0.46421(17) 0.38901(17) 1.18413(18) 0.0328(5) Uani 1 1 d .
H29A H 0.3807 0.3935 1.1674 0.049 Uiso 1 1 calc R
H29B H 0.4971 0.4152 1.2555 0.049 Uiso 1 1 calc R
H29C H 0.4862 0.3289 1.1862 0.049 Uiso 1 1 calc R
N1 N -0.26225(14) 0.25550(12) 0.52109(14) 0.0256(4) Uani 1 1 d .
N2 N -0.19775(13) 0.12255(11) 0.67996(13) 0.0215(3) Uani 1 1 d .
C30 C -0.24857(19) 0.28827(18) 0.4163(2) 0.0410(6) Uani 1 1 d .
H30A H -0.1965 0.3371 0.4292 0.061 Uiso 1 1 calc R
H30B H -0.3231 0.3061 0.3713 0.061 Uiso 1 1 calc R
H30C H -0.2169 0.2436 0.3780 0.061 Uiso 1 1 calc R
C31 C -0.31243(19) 0.32067(16) 0.5780(2) 0.0423(6) Uani 1 1 d .
H31A H -0.2618 0.3703 0.5921 0.063 Uiso 1 1 calc R
H31B H -0.3221 0.2978 0.6476 0.063 Uiso 1 1 calc R
H31C H -0.3870 0.3376 0.5323 0.063 Uiso 1 1 calc R
C32 C -0.32691(15) 0.17455(14) 0.50652(16) 0.0215(4) Uani 1 1 d .
H32A H -0.2906 0.1367 0.4607 0.026 Uiso 1 1 calc R
C33 C -0.45392(17) 0.18391(15) 0.44585(19) 0.0304(5) Uani 1 1 d .
H33A H -0.4934 0.2201 0.4896 0.037 Uiso 1 1 calc R
H33B H -0.4595 0.2123 0.3745 0.037 Uiso 1 1 calc R
C34 C -0.51241(19) 0.09741(17) 0.4270(2) 0.0359(6) Uani 1 1 d .
H34A H -0.5935 0.1049 0.3878 0.043 Uiso 1 1 calc R
H34B H -0.4750 0.0618 0.3808 0.043 Uiso 1 1 calc R
C35 C -0.50549(18) 0.05313(17) 0.5357(2) 0.0385(6) Uani 1 1 d .
H35A H -0.5429 -0.0033 0.5229 0.046 Uiso 1 1 calc R
H35B H -0.5457 0.0874 0.5808 0.046 Uiso 1 1 calc R
C36 C -0.38012(17) 0.04233(15) 0.5959(2) 0.0306(5) Uani 1 1 d .
H36A H -0.3415 0.0055 0.5521 0.037 Uiso 1 1 calc R
H36B H -0.3755 0.0139 0.6671 0.037 Uiso 1 1 calc R
C37 C -0.31821(15) 0.12865(13) 0.61589(16) 0.0202(4) Uani 1 1 d .
H37A H -0.3599 0.1643 0.6595 0.024 Uiso 1 1 calc R
C38 C -0.19122(19) 0.10535(16) 0.79625(17) 0.0316(5) Uani 1 1 d .
H38A H -0.1112 0.1071 0.8377 0.047 Uiso 1 1 calc R
H38B H -0.2232 0.0489 0.8037 0.047 Uiso 1 1 calc R
H38C H -0.2349 0.1486 0.8249 0.047 Uiso 1 1 calc R
C39 C -0.13339(17) 0.05725(15) 0.63732(19) 0.0285(5) Uani 1 1 d .
H39A H -0.0523 0.0613 0.6749 0.043 Uiso 1 1 calc R
H39B H -0.1424 0.0659 0.5585 0.043 Uiso 1 1 calc R
H39C H -0.1624 0.0008 0.6500 0.043 Uiso 1 1 calc R
H1A H -0.070(2) 0.2773(18) 0.841(2) 0.038(7) Uiso 1 1 d .
H1B H -0.084(2) 0.3647(16) 0.791(2) 0.032(6) Uiso 1 1 d .
H1C H -0.031(2) 0.3561(19) 0.914(2) 0.051(8) Uiso 1 1 d .
H2A H -0.026(2) 0.3939(17) 0.593(2) 0.039(7) Uiso 1 1 d .
H2B H 0.0121(19) 0.3191(18) 0.5338(19) 0.031(6) Uiso 1 1 d .
H2C H 0.061(2) 0.4051(18) 0.533(2) 0.038(7) Uiso 1 1 d .
H3A H 0.124(2) 0.4557(18) 0.958(2) 0.042(7) Uiso 1 1 d .
H3B H 0.210(3) 0.400(3) 1.020(3) 0.090(13) Uiso 1 1 d .
H3C H 0.248(3) 0.462(2) 0.949(3) 0.071(10) Uiso 1 1 d .
H4A H 0.327(2) 0.483(2) 0.764(2) 0.054(8) Uiso 1 1 d .
H4B H 0.271(2) 0.4639(18) 0.630(2) 0.048(8) Uiso 1 1 d .
H4C H 0.209(2) 0.515(2) 0.696(2) 0.057(9) Uiso 1 1 d .
H5A H 0.336(2) 0.2622(19) 1.025(2) 0.047(8) Uiso 1 1 d .
H5B H 0.244(2) 0.191(2) 0.971(2) 0.055(9) Uiso 1 1 d .
H5C H 0.345(3) 0.209(2) 0.918(3) 0.073(10) Uiso 1 1 d .
H6A H 0.418(2) 0.3317(19) 0.707(2) 0.041(7) Uiso 1 1 d .
H6B H 0.387(2) 0.2395(19) 0.744(2) 0.043(8) Uiso 1 1 d .
H6C H 0.337(2) 0.2692(19) 0.631(2) 0.049(8) Uiso 1 1 d .
H7A H 0.203(3) 0.165(2) 0.741(2) 0.056(9) Uiso 1 1 d .
H7B H 0.096(2) 0.1692(19) 0.766(2) 0.046(8) Uiso 1 1 d .
H7C H 0.096(2) 0.184(2) 0.656(3) 0.051(8) Uiso 1 1 d .

loop_
_atom_site_aniso_label
_atom_site_aniso_U_11
_atom_site_aniso_U_22
_atom_site_aniso_U_33
_atom_site_aniso_U_23
_atom_site_aniso_U_13
_atom_site_aniso_U_12
Cr1 0.01546(12) 0.01831(16) 0.01941(15) -0.00038(13) 0.00169(10) 0.00175(11)
Cr2 0.01410(12) 0.02291(17) 0.02019(15) -0.00166(13) 0.00271(11) 0.00097(11)
Na1 0.0213(4) 0.0256(5) 0.0269(4) 0.0012(3) 0.0018(3) -0.0014(3)
Na2 0.0175(3) 0.0319(5) 0.0279(4) -0.0037(4) 0.0036(3) -0.0005(3)
Na3 0.0228(4) 0.0202(4) 0.0245(4) 0.0005(3) 0.0036(3) 0.0029(3)
C1 0.0194(8) 0.0318(13) 0.0237(10) -0.0041(10) 0.0061(7) -0.0023(9)
C2 0.0203(9) 0.0249(11) 0.0243(11) 0.0018(9) 0.0040(8) -0.0012(8)
C3 0.0239(10) 0.0263(12) 0.0225(11) -0.0023(9) 0.0018(8) 0.0047(9)
C4 0.0220(10) 0.0326(13) 0.0317(12) 0.0050(10) 0.0049(9) -0.0040(9)
C5 0.0256(10) 0.0278(12) 0.0285(12) 0.0002(10) 0.0015(9) 0.0057(9)
C6 0.0196(9) 0.0453(16) 0.0283(12) -0.0098(11) 0.0037(8) 0.0016(10)
C7 0.0220(10) 0.0226(11) 0.0335(13) -0.0043(10) -0.0005(9) 0.0037(9)
N5 0.0217(8) 0.0189(9) 0.0191(8) 0.0019(7) 0.0031(6) 0.0004(7)
N6 0.0205(8) 0.0217(9) 0.0213(9) -0.0016(7) 0.0021(6) 0.0021(7)
C10 0.0340(11) 0.0302(13) 0.0458(15) -0.0142(11) -0.0108(10) 0.0110(10)
C11 0.0421(12) 0.0358(13) 0.0278(12) 0.0076(10) 0.0183(10) 0.0130(10)
C12 0.0193(8) 0.0156(10) 0.0213(10) 0.0033(8) 0.0059(7) 0.0019(7)
C13 0.0282(10) 0.0243(11) 0.0249(11) 0.0055(9) 0.0022(8) 0.0059(9)
C14 0.0338(10) 0.0226(12) 0.0390(13) 0.0070(10) 0.0054(9) 0.0105(9)
C15 0.0397(11) 0.0195(11) 0.0362(12) 0.0015(10) 0.0081(9) 0.0068(10)
C16 0.0406(11) 0.0173(11) 0.0255(11) 0.0004(9) 0.0050(9) 0.0051(9)
C17 0.0244(9) 0.0167(10) 0.0177(9) 0.0026(8) 0.0038(7) 0.0005(8)
C18 0.0328(11) 0.0261(12) 0.0255(11) 0.0073(9) 0.0082(9) 0.0049(9)
C19 0.0291(11) 0.0260(12) 0.0310(12) -0.0019(10) -0.0031(9) -0.0015(9)
N3 0.0201(8) 0.0268(10) 0.0215(9) -0.0031(7) 0.0030(7) 0.0010(7)
N4 0.0174(7) 0.0275(10) 0.0234(9) -0.0038(7) 0.0056(6) -0.0016(7)
C20 0.0322(11) 0.0489(15) 0.0239(11) 0.0012(11) 0.0067(9) -0.0030(10)
C21 0.0250(9) 0.0305(12) 0.0332(11) -0.0117(10) -0.0001(8) 0.0028(9)
C22 0.0177(8) 0.0204(10) 0.0223(10) -0.0011(8) 0.0035(7) -0.0004(7)
C23 0.0197(9) 0.0237(11) 0.0248(10) -0.0011(8) 0.0063(8) -0.0005(8)
C24 0.0193(9) 0.0288(12) 0.0292(11) -0.0007(9) 0.0043(8) -0.0051(8)
C25 0.0216(9) 0.0353(13) 0.0259(11) 0.0024(10) 0.0008(8) -0.0071(9)
C26 0.0224(9) 0.0317(12) 0.0206(10) -0.0011(9) 0.0053(8) -0.0043(8)
C27 0.0155(8) 0.0215(10) 0.0234(10) 0.0011(8) 0.0039(7) -0.0008(7)
C28 0.0255(10) 0.0359(14) 0.0435(14) -0.0055(11) 0.0063(9) 0.0063(9)
C29 0.0251(10) 0.0486(15) 0.0261(11) -0.0035(11) 0.0089(9) -0.0082(10)
N1 0.0232(8) 0.0233(10) 0.0276(9) 0.0062(8) 0.0012(7) -0.0031(7)
N2 0.0201(7) 0.0216(9) 0.0206(8) 0.0038(7) 0.0008(6) 0.0008(7)
C30 0.0324(11) 0.0501(17) 0.0353(13) 0.0216(12) -0.0019(9) -0.0086(11)
C31 0.0373(11) 0.0243(14) 0.0624(17) -0.0022(12) 0.0065(11) 0.0014(10)
C32 0.0180(8) 0.0239(11) 0.0208(10) 0.0016(8) 0.0011(7) -0.0001(8)
C33 0.0211(9) 0.0357(13) 0.0300(12) 0.0054(10) -0.0026(8) -0.0017(9)
C34 0.0238(10) 0.0424(15) 0.0353(13) -0.0003(11) -0.0053(9) -0.0067(9)
C35 0.0231(10) 0.0380(15) 0.0495(16) 0.0051(12) -0.0005(10) -0.0119(10)
C36 0.0246(10) 0.0290(13) 0.0351(12) 0.0072(10) 0.0014(9) -0.0049(9)
C37 0.0178(8) 0.0215(10) 0.0207(10) 0.0009(8) 0.0037(7) -0.0009(7)
C38 0.0364(12) 0.0338(13) 0.0220(11) 0.0051(9) 0.0015(9) -0.0024(10)
C39 0.0216(10) 0.0279(12) 0.0359(13) 0.0068(10) 0.0067(9) 0.0051(8)

loop_
_atom_type_symbol
_atom_type_description
_atom_type_scat_dispersion_real
_atom_type_scat_dispersion_imag
_atom_type_scat_source
C C 0.0033 0.0016 'International Tables Vol C Tables 4.2.6.8 and 6.1.1.4'
H H 0.0000 0.0000 'International Tables Vol C Tables 4.2.6.8 and 6.1.1.4'
N N 0.0061 0.0033 'International Tables Vol C Tables 4.2.6.8 and 6.1.1.4'
Na Na 0.0362 0.0249 'International Tables Vol C Tables 4.2.6.8 and 6.1.1.4'
Cr Cr 0.3209 0.6236 'International Tables Vol C Tables 4.2.6.8 and 6.1.1.4'

loop_
_geom_angle_atom_site_label_1
_geom_angle_atom_site_label_2
_geom_angle_atom_site_label_3
_geom_angle
Cr2 Cr1 C5 110.27(7)
Cr2 Cr1 C3 110.50(7)
C5 Cr1 C3 91.23(9)
Cr2 Cr1 C1 113.12(6)
C5 Cr1 C1 134.02(9)
C3 Cr1 C1 87.49(8)
Cr2 Cr1 C7 64.93(7)
C5 Cr1 C7 86.05(9)
C3 Cr1 C7 173.27(9)
C1 Cr1 C7 98.82(8)
Cr2 Cr1 Na2 73.75(2)
C5 Cr1 Na2 58.50(7)
C3 Cr1 Na2 63.53(6)
C1 Cr1 Na2 150.12(7)
C7 Cr1 Na2 109.90(6)
Cr2 Cr1 Na3 71.256(19)
C5 Cr1 Na3 148.97(7)
C3 Cr1 Na3 61.03(6)
C1 Cr1 Na3 63.22(7)
C7 Cr1 Na3 119.84(6)
Na2 Cr1 Na3 94.35(2)
Cr2 Cr1 Na1 75.649(19)
C5 Cr1 Na1 132.06(7)
C3 Cr1 Na1 132.69(6)
C1 Cr1 Na1 50.37(6)
C7 Cr1 Na1 52.25(6)
Na2 Cr1 Na1 149.21(2)
Na3 Cr1 Na1 78.91(2)
Cr1 Cr2 C6 112.67(7)
Cr1 Cr2 C2 112.56(6)
C6 Cr2 C2 131.62(9)
Cr1 Cr2 C4 112.11(7)
C6 Cr2 C4 88.26(10)
C2 Cr2 C4 90.20(9)
Cr1 Cr2 C7 65.77(6)
C6 Cr2 C7 88.17(9)
C2 Cr2 C7 95.16(8)
C4 Cr2 C7 174.64(8)
Cr1 Cr2 Na3 72.152(19)
C6 Cr2 Na3 147.28(7)
C2 Cr2 Na3 65.12(6)
C4 Cr2 Na3 61.44(6)
C7 Cr2 Na3 121.04(6)
Cr1 Cr2 Na2 69.62(2)
C6 Cr2 Na2 61.42(7)
C2 Cr2 Na2 154.58(7)
C4 Cr2 Na2 66.79(6)
C7 Cr2 Na2 107.95(6)
Na3 Cr2 Na2 93.21(2)
Cr1 Cr2 Na1 71.090(18)
C6 Cr2 Na1 134.82(7)
C2 Cr2 Na1 51.18(6)
C4 Cr2 Na1 133.87(6)
C7 Cr2 Na1 50.84(6)
Na3 Cr2 Na1 77.88(2)
Na2 Cr2 Na1 140.57(2)
N1 Na1 C1 124.51(7)
N1 Na1 N2 69.03(6)
C1 Na1 N2 107.30(7)
N1 Na1 C7 152.57(8)
C1 Na1 C7 82.92(7)
N2 Na1 C7 105.73(7)
N1 Na1 C2 100.68(7)
C1 Na1 C2 88.55(8)
N2 Na1 C2 164.03(7)
C7 Na1 C2 77.55(7)
N1 Na1 Cr1 160.53(5)
C1 Na1 Cr1 41.88(4)
N2 Na1 Cr1 124.43(5)
C7 Na1 Cr1 43.89(5)
C2 Na1 Cr1 68.92(5)
N1 Na1 Cr2 140.59(5)
C1 Na1 Cr2 69.37(5)
N2 Na1 Cr2 147.69(5)
C7 Na1 Cr2 42.47(5)
C2 Na1 Cr2 40.02(5)
Cr1 Na1 Cr2 33.261(11)
N1 Na1 Na3 112.99(5)
C1 Na1 Na3 44.42(6)
N2 Na1 Na3 148.96(5)
C7 Na1 Na3 85.66(6)
C2 Na1 Na3 45.68(5)
Cr1 Na1 Na3 47.863(16)
Cr2 Na1 Na3 47.307(16)
N1 Na1 H1A 118.2(6)
C1 Na1 H1A 22.0(7)
N2 Na1 H1A 85.3(7)
C7 Na1 H1A 87.2(6)
C2 Na1 H1A 110.6(7)
Cr1 Na1 H1A 55.2(6)
Cr2 Na1 H1A 87.1(6)
Na3 Na1 H1A 66.2(7)
N1 Na1 H1B 104.6(6)
C1 Na1 H1B 22.5(6)
N2 Na1 H1B 112.3(5)
C7 Na1 H1B 102.3(6)
C2 Na1 H1B 81.6(6)
Cr1 Na1 H1B 58.6(6)
Cr2 Na1 H1B 77.4(5)
Na3 Na1 H1B 36.7(5)
H1A Na1 H1B 36.4(9)
N1 Na1 H2A 88.6(6)
C1 Na1 H2A 80.7(6)
N2 Na1 H2A 157.1(6)
C7 Na1 H2A 96.5(6)
C2 Na1 H2A 21.5(6)
Cr1 Na1 H2A 76.1(6)
Cr2 Na1 H2A 55.2(6)
Na3 Na1 H2A 36.8(6)
H1A Na1 H2A 101.7(9)
H1B Na1 H2A 67.3(8)
N1 Na1 H2B 89.3(5)
C1 Na1 H2B 110.0(7)
N2 Na1 H2B 142.7(7)
C7 Na1 H2B 79.5(6)
C2 Na1 H2B 21.5(6)
Cr1 Na1 H2B 85.4(6)
Cr2 Na1 H2B 52.8(6)
Na3 Na1 H2B 67.0(7)
H1A Na1 H2B 132.0(10)
H1B Na1 H2B 102.1(9)
H2A Na1 H2B 36.2(8)
N1 Na1 H7B 151.4(7)
C1 Na1 H7B 78.2(7)
N2 Na1 H7B 88.7(7)
C7 Na1 H7B 19.8(7)
C2 Na1 H7B 96.6(7)
Cr1 Na1 H7B 48.0(7)
Cr2 Na1 H7B 59.0(7)
Na3 Na1 H7B 95.3(7)
H1A Na1 H7B 75.6(9)
H1B Na1 H7B 100.3(9)
H2A Na1 H7B 114.1(9)
H2B Na1 H7B 99.2(9)
N1 Na1 H7C 131.8(8)
C1 Na1 H7C 103.6(8)
N2 Na1 H7C 101.6(8)
C7 Na1 H7C 20.9(8)
C2 Na1 H7C 75.7(8)
Cr1 Na1 H7C 63.3(8)
Cr2 Na1 H7C 51.4(8)
Na3 Na1 H7C 98.5(8)
H1A Na1 H7C 107.4(10)
H1B Na1 H7C 121.9(10)
H2A Na1 H7C 97.0(10)
H2B Na1 H7C 70.0(9)
H7B Na1 H7C 33.6(9)
N3 Na2 C5 130.64(7)
N3 Na2 N4 67.83(5)
C5 Na2 N4 102.76(7)
N3 Na2 C6 94.56(6)
C5 Na2 C6 80.12(8)
N4 Na2 C6 159.35(6)
N3 Na2 C3 151.30(7)
C5 Na2 C3 68.99(7)
N4 Na2 C3 88.82(6)
C6 Na2 C3 110.99(7)
N3 Na2 C4 108.80(6)
C5 Na2 C4 111.61(7)
N4 Na2 C4 131.78(7)
C6 Na2 C4 62.74(8)
C3 Na2 C4 73.88(7)
N3 Na2 Cr1 165.14(5)
C5 Na2 Cr1 44.43(5)
N4 Na2 Cr1 125.09(5)
C6 Na2 Cr1 71.23(5)
C3 Na2 Cr1 43.41(5)
C4 Na2 Cr1 69.12(4)
N3 Na2 Cr2 132.56(5)
C5 Na2 Cr2 71.23(5)
N4 Na2 Cr2 157.89(5)
C6 Na2 Cr2 42.47(4)
C3 Na2 Cr2 69.11(5)
C4 Na2 Cr2 42.15(5)
Cr1 Na2 Cr2 36.624(12)
N3 Na2 H3C 132.7(9)
C5 Na2 H3C 88.5(9)
N4 Na2 H3C 79.7(8)
C6 Na2 H3C 120.9(8)
C3 Na2 H3C 20.0(9)
C4 Na2 H3C 68.8(8)
Cr1 Na2 H3C 61.2(9)
Cr2 Na2 H3C 78.9(8)
N3 Na2 H4A 95.0(7)
C5 Na2 H4A 129.4(7)
N4 Na2 H4A 115.7(7)
C6 Na2 H4A 75.1(7)
C3 Na2 H4A 79.8(6)
C4 Na2 H4A 18.5(7)
Cr1 Na2 H4A 85.7(7)
Cr2 Na2 H4A 60.7(7)
H3C Na2 H4A 68.7(10)
N3 Na2 H5A 120.4(6)
C5 Na2 H5A 22.2(6)
N4 Na2 H5A 80.6(6)
C6 Na2 H5A 100.7(7)
C3 Na2 H5A 68.7(6)
C4 Na2 H5A 129.4(6)
Cr1 Na2 H5A 60.3(6)
Cr2 Na2 H5A 92.1(6)
H3C Na2 H5A 84.9(11)
H4A Na2 H5A 144.5(9)
N3 Na2 H6A 76.7(6)
C5 Na2 H6A 99.9(7)
N4 Na2 H6A 144.5(6)
C6 Na2 H6A 20.8(6)
C3 Na2 H6A 124.9(5)
C4 Na2 H6A 60.4(6)
Cr1 Na2 H6A 90.0(6)
Cr2 Na2 H6A 56.7(5)
H3C Na2 H6A 128.1(9)
H4A Na2 H6A 66.7(9)
H5A Na2 H6A 119.0(9)
N6 Na3 N5 66.52(5)
N6 Na3 C3 159.29(7)
N5 Na3 C3 93.42(6)
N6 Na3 C4 113.88(7)
N5 Na3 C4 114.85(7)
C3 Na3 C4 78.37(7)
N6 Na3 C1 119.69(6)
N5 Na3 C1 120.66(6)
C3 Na3 C1 65.08(7)
C4 Na3 C1 113.46(7)
N6 Na3 C2 89.35(6)
N5 Na3 C2 154.41(7)
C3 Na3 C2 111.22(7)
C4 Na3 C2 65.97(7)
C1 Na3 C2 77.92(7)
N6 Na3 Cr2 130.17(5)
N5 Na3 Cr2 154.36(5)
C3 Na3 Cr2 70.39(5)
C4 Na3 Cr2 43.89(5)
C1 Na3 Cr2 71.39(4)
C2 Na3 Cr2 42.86(4)
N6 Na3 Cr1 154.60(5)
N5 Na3 Cr1 135.85(5)
C3 Na3 Cr1 43.24(5)
C4 Na3 Cr1 71.32(5)
C1 Na3 Cr1 43.67(4)
C2 Na3 Cr1 69.65(5)
Cr2 Na3 Cr1 36.592(12)
N6 Na3 Na1 101.51(5)
N5 Na3 Na1 148.94(4)
C3 Na3 Na1 93.25(5)
C4 Na3 Na1 96.20(6)
C1 Na3 Na1 38.65(5)
C2 Na3 Na1 40.54(5)
Cr2 Na3 Na1 54.812(18)
Cr1 Na3 Na1 53.226(18)
N6 Na3 H1B 99.7(6)
N5 Na3 H1B 115.4(5)
C3 Na3 H1B 83.8(6)
C4 Na3 H1B 127.3(6)
C1 Na3 H1B 20.0(6)
C2 Na3 H1B 75.6(5)
Cr2 Na3 H1B 83.4(6)
Cr1 Na3 H1B 62.1(6)
Na1 Na3 H1B 35.7(5)
N6 Na3 H2A 75.2(6)
N5 Na3 H2A 141.5(6)
C3 Na3 H2A 124.1(6)
C4 Na3 H2A 83.7(6)
C1 Na3 H2A 75.1(6)
C2 Na3 H2A 19.0(6)
Cr2 Na3 H2A 60.5(6)
Cr1 Na3 H2A 80.9(6)
Na1 Na3 H2A 36.9(6)
H1B Na3 H2A 66.5(8)
N6 Na3 H3A 139.6(7)
N5 Na3 H3A 77.2(7)
C3 Na3 H3A 20.6(6)
C4 Na3 H3A 96.7(6)
C1 Na3 H3A 65.0(6)
C2 Na3 H3A 128.4(7)
Cr2 Na3 H3A 90.1(7)
Cr1 Na3 H3A 58.8(7)
Na1 Na3 H3A 100.7(7)
H1B Na3 H3A 79.9(8)
H2A Na3 H3A 136.6(9)
N6 Na3 H4C 97.2(8)
N5 Na3 H4C 99.4(8)
C3 Na3 H4C 90.9(7)
C4 Na3 H4C 19.6(8)
C1 Na3 H4C 133.0(8)
C2 Na3 H4C 74.2(8)
Cr2 Na3 H4C 62.4(8)
Cr1 Na3 H4C 90.8(8)
Na1 Na3 H4C 110.7(8)
H1B Na3 H4C 145.0(10)
H2A Na3 H4C 88.9(9)
H3A Na3 H4C 105.8(9)
Cr1 C1 Na1 87.75(7)
Cr1 C1 Na3 73.11(6)
Na1 C1 Na3 96.93(7)
Cr1 C1 H1A 114.7(15)
Na1 C1 H1A 65.5(16)
Na3 C1 H1A 159.5(15)
Cr1 C1 H1B 128.2(14)
Na1 C1 H1B 74.8(14)
Na3 C1 H1B 61.6(14)
H1A C1 H1B 101.8(19)
Cr1 C1 H1C 106.0(15)
Na1 C1 H1C 165.3(15)
Na3 C1 H1C 92.3(16)
H1A C1 H1C 103(2)
H1B C1 H1C 100(2)
Cr2 C2 Na1 88.79(8)
Cr2 C2 Na3 72.02(6)
Na1 C2 Na3 93.78(7)
Cr2 C2 H2A 124.5(15)
Na1 C2 H2A 73.0(16)
Na3 C2 H2A 58.0(15)
Cr2 C2 H2B 113.5(14)
Na1 C2 H2B 62.9(14)
Na3 C2 H2B 155.1(13)
H2A C2 H2B 104(2)
Cr2 C2 H2C 110.2(15)
Na1 C2 H2C 159.9(16)
Na3 C2 H2C 98.0(17)
H2A C2 H2C 100(2)
H2B C2 H2C 102(2)
Cr1 C3 Na3 75.73(7)
Cr1 C3 Na2 73.07(6)
Na3 C3 Na2 105.88(8)
Cr1 C3 H3A 117.1(16)
Na3 C3 H3A 61.0(15)
Na2 C3 H3A 157.3(16)
Cr1 C3 H3B 107(3)
Na3 C3 H3B 160(2)
Na2 C3 H3B 93(2)
H3A C3 H3B 102(3)
Cr1 C3 H3C 121.7(19)
Na3 C3 H3C 90.1(19)
Na2 C3 H3C 56.9(19)
H3A C3 H3C 103(3)
H3B C3 H3C 104(3)
Cr2 C4 Na3 74.67(6)
Cr2 C4 Na2 71.06(7)
Na3 C4 Na2 100.97(8)
Cr2 C4 H4A 119.3(17)
Na3 C4 H4A 114.7(16)
Na2 C4 H4A 48.3(17)
Cr2 C4 H4B 99.7(16)
Na3 C4 H4B 128.4(15)
Na2 C4 H4B 126.2(16)
H4A C4 H4B 112(2)
Cr2 C4 H4C 124.1(17)
Na3 C4 H4C 53.6(17)
Na2 C4 H4C 132.8(17)
H4A C4 H4C 102(2)
H4B C4 H4C 97(2)
Cr1 C5 Na2 77.06(8)
Cr1 C5 H5A 122.5(16)
Na2 C5 H5A 75.5(16)
Cr1 C5 H5B 98.4(17)
Na2 C5 H5B 174.4(17)
H5A C5 H5B 105(2)
Cr1 C5 H5C 117.5(19)
Na2 C5 H5C 84(2)
H5A C5 H5C 108(2)
H5B C5 H5C 102(3)
Cr2 C6 Na2 76.11(7)
Cr2 C6 H6A 117.2(15)
Na2 C6 H6A 70.9(14)
Cr2 C6 H6B 119.9(16)
Na2 C6 H6B 88.0(16)
H6A C6 H6B 111(2)
Cr2 C6 H6C 97.2(15)
Na2 C6 H6C 168.9(18)
H6A C6 H6C 105(2)
H6B C6 H6C 103(2)
Cr2 C7 Cr1 49.30(5)
Cr2 C7 Na1 86.69(8)
Cr1 C7 Na1 83.85(7)
Cr2 C7 H7A 107(2)
Cr1 C7 H7A 112.4(19)
Na1 C7 H7A 163(2)
Cr2 C7 H7B 136.7(19)
Cr1 C7 H7B 90.3(19)
Na1 C7 H7B 72.1(18)
H7A C7 H7B 102(3)
Cr2 C7 H7C 101.6(19)
Cr1 C7 H7C 136.0(18)
Na1 C7 H7C 59.2(17)
H7A C7 H7C 108(3)
H7B C7 H7C 99(2)
C19 N5 C18 109.25(16)
C19 N5 C17 110.93(16)
C18 N5 C17 112.22(15)
C19 N5 Na3 109.20(12)
C18 N5 Na3 97.99(13)
C17 N5 Na3 116.46(11)
C10 N6 C11 108.34(19)
C10 N6 C12 110.93(16)
C11 N6 C12 113.01(17)
C10 N6 Na3 117.32(14)
C11 N6 Na3 89.46(12)
C12 N6 Na3 115.78(12)
N6 C10 H10A 109.5
N6 C10 H10B 109.5
H10A C10 H10B 109.5
N6 C10 H10C 109.5
H10A C10 H10C 109.5
H10B C10 H10C 109.5
N6 C11 H11A 109.5
N6 C11 H11B 109.5
H11A C11 H11B 109.5
N6 C11 H11C 109.5
H11A C11 H11C 109.5
H11B C11 H11C 109.5
N6 C12 C13 114.72(16)
N6 C12 C17 111.28(15)
C13 C12 C17 110.04(16)
N6 C12 H12A 106.8
C13 C12 H12A 106.8
C17 C12 H12A 106.8
C14 C13 C12 112.98(17)
C14 C13 H13A 109.0
C12 C13 H13A 109.0
C14 C13 H13B 109.0
C12 C13 H13B 109.0
H13A C13 H13B 107.8
C15 C14 C13 110.19(17)
C15 C14 H14A 109.6
C13 C14 H14A 109.6
C15 C14 H14B 109.6
C13 C14 H14B 109.6
H14A C14 H14B 108.1
C14 C15 C16 110.33(19)
C14 C15 H15A 109.6
C16 C15 H15A 109.6
C14 C15 H15B 109.6
C16 C15 H15B 109.6
H15A C15 H15B 108.1
C15 C16 C17 110.83(18)
C15 C16 H16A 109.5
C17 C16 H16A 109.5
C15 C16 H16B 109.5
C17 C16 H16B 109.5
H16A C16 H16B 108.1
N5 C17 C12 111.74(16)
N5 C17 C16 114.58(16)
C12 C17 C16 110.38(16)
N5 C17 H17A 106.5
C12 C17 H17A 106.5
C16 C17 H17A 106.5
N5 C18 H18A 109.5
N5 C18 H18B 109.5
H18A C18 H18B 109.5
N5 C18 H18C 109.5
H18A C18 H18C 109.5
H18B C18 H18C 109.5
N5 C19 H19A 109.5
N5 C19 H19B 109.5
H19A C19 H19B 109.5
N5 C19 H19C 109.5
H19A C19 H19C 109.5
H19B C19 H19C 109.5
C20 N3 C21 109.59(17)
C20 N3 C22 110.38(17)
C21 N3 C22 113.45(16)
C20 N3 Na2 110.65(12)
C21 N3 Na2 95.06(12)
C22 N3 Na2 116.78(11)
C28 N4 C29 109.75(17)
C28 N4 C27 113.24(16)
C29 N4 C27 110.46(16)
C28 N4 Na2 102.95(13)
C29 N4 Na2 108.99(12)
C27 N4 Na2 111.16(11)
N3 C20 H20A 109.5
N3 C20 H20B 109.5
H20A C20 H20B 109.5
N3 C20 H20C 109.5
H20A C20 H20C 109.5
H20B C20 H20C 109.5
N3 C21 H21A 109.5
N3 C21 H21B 109.5
H21A C21 H21B 109.5
N3 C21 H21C 109.5
H21A C21 H21C 109.5
H21B C21 H21C 109.5
N3 C22 C27 112.79(15)
N3 C22 C23 113.28(16)
C27 C22 C23 109.35(15)
N3 C22 H22A 107.0
C27 C22 H22A 107.0
C23 C22 H22A 107.0
C24 C23 C22 112.49(16)
C24 C23 H23A 109.1
C22 C23 H23A 109.1
C24 C23 H23B 109.1
C22 C23 H23B 109.1
H23A C23 H23B 107.8
C25 C24 C23 109.78(17)
C25 C24 H24A 109.7
C23 C24 H24A 109.7
C25 C24 H24B 109.7
C23 C24 H24B 109.7
H24A C24 H24B 108.2
C24 C25 C26 109.93(17)
C24 C25 H25A 109.7
C26 C25 H25A 109.7
C24 C25 H25B 109.7
C26 C25 H25B 109.7
H25A C25 H25B 108.2
C25 C26 C27 112.54(17)
C25 C26 H26A 109.1
C27 C26 H26A 109.1
C25 C26 H26B 109.1
C27 C26 H26B 109.1
H26A C26 H26B 107.8
N4 C27 C22 111.99(15)
N4 C27 C26 113.81(16)
C22 C27 C26 109.50(15)
N4 C27 H27A 107.1
C22 C27 H27A 107.1
C26 C27 H27A 107.1
N4 C28 H28A 109.5
N4 C28 H28B 109.5
H28A C28 H28B 109.5
N4 C28 H28C 109.5
H28A C28 H28C 109.5
H28B C28 H28C 109.5
N4 C29 H29A 109.5
N4 C29 H29B 109.5
H29A C29 H29B 109.5
N4 C29 H29C 109.5
H29A C29 H29C 109.5
H29B C29 H29C 109.5
C30 N1 C31 110.2(2)
C30 N1 C32 111.23(18)
C31 N1 C32 113.25(17)
C30 N1 Na1 110.96(12)
C31 N1 Na1 95.76(13)
C32 N1 Na1 114.55(12)
C39 N2 C38 109.25(17)
C39 N2 C37 112.46(16)
C38 N2 C37 111.23(15)
C39 N2 Na1 97.74(12)
C38 N2 Na1 110.67(13)
C37 N2 Na1 114.71(11)
N1 C30 H30A 109.5
N1 C30 H30B 109.5
H30A C30 H30B 109.5
N1 C30 H30C 109.5
H30A C30 H30C 109.5
H30B C30 H30C 109.5
N1 C31 H31A 109.5
N1 C31 H31B 109.5
H31A C31 H31B 109.5
N1 C31 H31C 109.5
H31A C31 H31C 109.5
H31B C31 H31C 109.5
N1 C32 C37 111.91(16)
N1 C32 C33 114.16(17)
C37 C32 C33 109.43(16)
N1 C32 H32A 107.0
C37 C32 H32A 107.0
C33 C32 H32A 107.0
C34 C33 C32 111.02(18)
C34 C33 H33A 109.4
C32 C33 H33A 109.4
C34 C33 H33B 109.4
C32 C33 H33B 109.4
H33A C33 H33B 108.0
C35 C34 C33 110.23(19)
C35 C34 H34A 109.6
C33 C34 H34A 109.6
C35 C34 H34B 109.6
C33 C34 H34B 109.6
H34A C34 H34B 108.1
C34 C35 C36 109.26(17)
C34 C35 H35A 109.8
C36 C35 H35A 109.8
C34 C35 H35B 109.8
C36 C35 H35B 109.8
H35A C35 H35B 108.3
C35 C36 C37 111.45(19)
C35 C36 H36A 109.3
C37 C36 H36A 109.3
C35 C36 H36B 109.3
C37 C36 H36B 109.3
H36A C36 H36B 108.0
N2 C37 C32 111.29(14)
N2 C37 C36 113.84(16)
C32 C37 C36 110.04(16)
N2 C37 H37A 107.1
C32 C37 H37A 107.1
C36 C37 H37A 107.1
N2 C38 H38A 109.5
N2 C38 H38B 109.5
H38A C38 H38B 109.5
N2 C38 H38C 109.5
H38A C38 H38C 109.5
H38B C38 H38C 109.5
N2 C39 H39A 109.5
N2 C39 H39B 109.5
H39A C39 H39B 109.5
N2 C39 H39C 109.5
H39A C39 H39C 109.5
H39B C39 H39C 109.5

loop_
_geom_bond_atom_site_label_1
_geom_bond_atom_site_label_2
_geom_bond_distance
Cr1 Cr2 1.9136(4)
Cr1 C5 2.160(2)
Cr1 C3 2.160(2)
Cr1 C1 2.2052(18)
Cr1 C7 2.302(2)
Cr1 Na2 3.0070(8)
Cr1 Na3 3.0557(8)
Cr1 Na1 3.3008(8)
Cr2 C6 2.142(2)
Cr2 C2 2.174(2)
Cr2 C4 2.185(2)
Cr2 C7 2.286(2)
Cr2 Na3 3.0400(8)
Cr2 Na2 3.0797(8)
Cr2 Na1 3.3803(8)
Na1 N1 2.5123(18)
Na1 C1 2.544(2)
Na1 N2 2.5445(19)
Na1 C7 2.625(2)
Na1 C2 2.634(2)
Na1 Na3 4.0439(12)
Na1 H1A 2.32(3)
Na1 H1B 2.48(2)
Na1 H2A 2.53(3)
Na1 H2B 2.36(2)
Na1 H7B 2.50(3)
Na1 H7C 2.29(3)
Na2 N3 2.5581(17)
Na2 C5 2.631(3)
Na2 N4 2.6635(19)
Na2 C6 2.786(3)
Na2 C3 2.814(2)
Na2 C4 2.993(2)
Na2 H3C 2.42(3)
Na2 H4A 2.43(3)
Na2 H5A 2.57(3)
Na2 H6A 2.63(2)
Na3 N6 2.6074(18)
Na3 N5 2.6094(19)
Na3 C3 2.759(2)
Na3 C4 2.769(2)
Na3 C1 2.851(3)
Na3 C2 2.899(2)
Na3 H1B 2.54(2)
Na3 H2A 2.52(3)
Na3 H3A 2.44(3)
Na3 H4C 2.33(3)
C1 H1A 0.96(3)
C1 H1B 0.98(3)
C1 H1C 1.02(3)
C2 H2A 0.97(3)
C2 H2B 0.97(3)
C2 H2C 0.92(3)
C3 H3A 0.98(3)
C3 H3B 0.86(4)
C3 H3C 0.99(4)
C4 H4A 1.03(3)
C4 H4B 1.00(3)
C4 H4C 0.97(3)
C5 H5A 1.00(3)
C5 H5B 1.02(3)
C5 H5C 0.98(3)
C6 H6A 0.99(3)
C6 H6B 0.94(3)
C6 H6C 0.95(3)
C7 H7A 0.90(3)
C7 H7B 0.89(3)
C7 H7C 0.95(3)
N5 C19 1.469(3)
N5 C18 1.470(3)
N5 C17 1.483(2)
N6 C10 1.465(3)
N6 C11 1.469(3)
N6 C12 1.483(3)
C10 H10A 0.9800
C10 H10B 0.9800
C10 H10C 0.9800
C11 H11A 0.9800
C11 H11B 0.9800
C11 H11C 0.9800
C12 C13 1.536(3)
C12 C17 1.538(3)
C12 H12A 1.0000
C13 C14 1.521(3)
C13 H13A 0.9900
C13 H13B 0.9900
C14 C15 1.516(3)
C14 H14A 0.9900
C14 H14B 0.9900
C15 C16 1.528(3)
C15 H15A 0.9900
C15 H15B 0.9900
C16 C17 1.543(3)
C16 H16A 0.9900
C16 H16B 0.9900
C17 H17A 1.0000
C18 H18A 0.9800
C18 H18B 0.9800
C18 H18C 0.9800
C19 H19A 0.9800
C19 H19B 0.9800
C19 H19C 0.9800
N3 C20 1.462(3)
N3 C21 1.465(3)
N3 C22 1.483(2)
N4 C28 1.465(3)
N4 C29 1.477(3)
N4 C27 1.486(2)
C20 H20A 0.9800
C20 H20B 0.9800
C20 H20C 0.9800
C21 H21A 0.9800
C21 H21B 0.9800
C21 H21C 0.9800
C22 C27 1.538(3)
C22 C23 1.542(2)
C22 H22A 1.0000
C23 C24 1.521(3)
C23 H23A 0.9900
C23 H23B 0.9900
C24 C25 1.520(3)
C24 H24A 0.9900
C24 H24B 0.9900
C25 C26 1.526(3)
C25 H25A 0.9900
C25 H25B 0.9900
C26 C27 1.541(3)
C26 H26A 0.9900
C26 H26B 0.9900
C27 H27A 1.0000
C28 H28A 0.9800
C28 H28B 0.9800
C28 H28C 0.9800
C29 H29A 0.9800
C29 H29B 0.9800
C29 H29C 0.9800
N1 C30 1.461(3)
N1 C31 1.461(3)
N1 C32 1.480(3)
N2 C39 1.464(3)
N2 C38 1.471(3)
N2 C37 1.484(2)
C30 H30A 0.9800
C30 H30B 0.9800
C30 H30C 0.9800
C31 H31A 0.9800
C31 H31B 0.9800
C31 H31C 0.9800
C32 C37 1.534(3)
C32 C33 1.544(3)
C32 H32A 1.0000
C33 C34 1.523(3)
C33 H33A 0.9900
C33 H33B 0.9900
C34 C35 1.519(3)
C34 H34A 0.9900
C34 H34B 0.9900
C35 C36 1.528(3)
C35 H35A 0.9900
C35 H35B 0.9900
C36 C37 1.539(3)
C36 H36A 0.9900
C36 H36B 0.9900
C37 H37A 1.0000
C38 H38A 0.9800
C38 H38B 0.9800
C38 H38C 0.9800
C39 H39A 0.9800
C39 H39B 0.9800
C39 H39C 0.9800

loop_
_geom_torsion_atom_site_label_1
_geom_torsion_atom_site_label_2
_geom_torsion_atom_site_label_3
_geom_torsion_atom_site_label_4
_geom_torsion
C5 Cr1 Cr2 C6 -1.64(10)
C3 Cr1 Cr2 C6 97.71(10)
C1 Cr1 Cr2 C6 -166.05(10)
C7 Cr1 Cr2 C6 -76.94(10)
Na2 Cr1 Cr2 C6 44.91(8)
Na3 Cr1 Cr2 C6 145.42(8)
Na1 Cr1 Cr2 C6 -131.64(8)
C5 Cr1 Cr2 C2 160.70(9)
C3 Cr1 Cr2 C2 -99.95(9)
C1 Cr1 Cr2 C2 -3.70(10)
C7 Cr1 Cr2 C2 85.40(9)
Na2 Cr1 Cr2 C2 -152.74(7)
Na3 Cr1 Cr2 C2 -52.24(7)
Na1 Cr1 Cr2 C2 30.71(7)
C5 Cr1 Cr2 C4 -99.35(9)
C3 Cr1 Cr2 C4 0.00(9)
C1 Cr1 Cr2 C4 96.25(9)
C7 Cr1 Cr2 C4 -174.65(9)
Na2 Cr1 Cr2 C4 -52.80(7)
Na3 Cr1 Cr2 C4 47.71(7)
Na1 Cr1 Cr2 C4 130.66(7)
C5 Cr1 Cr2 C7 75.30(9)
C3 Cr1 Cr2 C7 174.65(9)
C1 Cr1 Cr2 C7 -89.11(9)
Na2 Cr1 Cr2 C7 121.85(6)
Na3 Cr1 Cr2 C7 -137.64(6)
Na1 Cr1 Cr2 C7 -54.70(6)
C5 Cr1 Cr2 Na3 -147.06(7)
C3 Cr1 Cr2 Na3 -47.71(6)
C1 Cr1 Cr2 Na3 48.54(7)
C7 Cr1 Cr2 Na3 137.64(6)
Na2 Cr1 Cr2 Na3 -100.51(2)
Na1 Cr1 Cr2 Na3 82.94(2)
C5 Cr1 Cr2 Na2 -46.55(7)
C3 Cr1 Cr2 Na2 52.80(6)
C1 Cr1 Cr2 Na2 149.04(7)
C7 Cr1 Cr2 Na2 -121.85(6)
Na3 Cr1 Cr2 Na2 100.51(2)
Na1 Cr1 Cr2 Na2 -176.55(3)
C5 Cr1 Cr2 Na1 129.99(7)
C3 Cr1 Cr2 Na1 -130.66(6)
C1 Cr1 Cr2 Na1 -34.41(7)
C7 Cr1 Cr2 Na1 54.70(6)
Na2 Cr1 Cr2 Na1 176.55(3)
Na3 Cr1 Cr2 Na1 -82.94(2)
Cr2 Cr1 Na1 N1 -85.05(15)
C5 Cr1 Na1 N1 170.43(17)
C3 Cr1 Na1 N1 19.77(19)
C1 Cr1 Na1 N1 52.52(17)
C7 Cr1 Na1 N1 -154.25(18)
Na2 Cr1 Na1 N1 -91.54(16)
Na3 Cr1 Na1 N1 -11.78(15)
Cr2 Cr1 Na1 C1 -137.57(9)
C5 Cr1 Na1 C1 117.91(12)
C3 Cr1 Na1 C1 -32.75(12)
C7 Cr1 Na1 C1 153.24(12)
Na2 Cr1 Na1 C1 -144.05(9)
Na3 Cr1 Na1 C1 -64.29(9)
Cr2 Cr1 Na1 N2 145.41(6)
C5 Cr1 Na1 N2 40.89(11)
C3 Cr1 Na1 N2 -109.77(11)
C1 Cr1 Na1 N2 -77.03(10)
C7 Cr1 Na1 N2 76.21(10)
Na2 Cr1 Na1 N2 138.92(6)
Na3 Cr1 Na1 N2 -141.32(6)
Cr2 Cr1 Na1 C7 69.20(8)
C5 Cr1 Na1 C7 -35.32(12)
C3 Cr1 Na1 C7 174.02(12)
C1 Cr1 Na1 C7 -153.24(12)
Na2 Cr1 Na1 C7 62.71(10)
Na3 Cr1 Na1 C7 142.47(9)
Cr2 Cr1 Na1 C2 -24.65(6)
C5 Cr1 Na1 C2 -129.18(10)
C3 Cr1 Na1 C2 80.16(11)
C1 Cr1 Na1 C2 112.91(10)
C7 Cr1 Na1 C2 -93.85(10)
Na2 Cr1 Na1 C2 -31.14(8)
Na3 Cr1 Na1 C2 48.62(6)
C5 Cr1 Na1 Cr2 -104.52(9)
C3 Cr1 Na1 Cr2 104.82(9)
C1 Cr1 Na1 Cr2 137.57(9)
C7 Cr1 Na1 Cr2 -69.20(8)
Na2 Cr1 Na1 Cr2 -6.49(5)
Na3 Cr1 Na1 Cr2 73.27(2)
Cr2 Cr1 Na1 Na3 -73.27(2)
C5 Cr1 Na1 Na3 -177.79(9)
C3 Cr1 Na1 Na3 31.55(9)
C1 Cr1 Na1 Na3 64.29(8)
C7 Cr1 Na1 Na3 -142.47(8)
Na2 Cr1 Na1 Na3 -79.76(5)
Cr1 Cr2 Na1 N1 148.46(9)
C6 Cr2 Na1 N1 -108.01(13)
C2 Cr2 Na1 N1 5.71(11)
C4 Cr2 Na1 N1 45.60(13)
C7 Cr2 Na1 N1 -137.82(12)
Na3 Cr2 Na1 N1 73.40(8)
Na2 Cr2 Na1 N1 153.56(8)
Cr1 Cr2 Na1 C1 28.77(6)
C6 Cr2 Na1 C1 132.29(12)
C2 Cr2 Na1 C1 -113.98(10)
C4 Cr2 Na1 C1 -74.09(11)
C7 Cr2 Na1 C1 102.49(10)
Na3 Cr2 Na1 C1 -46.29(6)
Na2 Cr2 Na1 C1 33.87(7)
Cr1 Cr2 Na1 N2 -61.17(9)
C6 Cr2 Na1 N2 42.35(14)
C2 Cr2 Na1 N2 156.08(13)
C4 Cr2 Na1 N2 -164.03(12)
C7 Cr2 Na1 N2 12.54(12)
Na3 Cr2 Na1 N2 -136.23(9)
Na2 Cr2 Na1 N2 -56.07(11)
Cr1 Cr2 Na1 C7 -73.72(8)
C6 Cr2 Na1 C7 29.81(13)
C2 Cr2 Na1 C7 143.53(12)
C4 Cr2 Na1 C7 -176.58(13)
Na3 Cr2 Na1 C7 -148.78(8)
Na2 Cr2 Na1 C7 -68.62(9)
Cr1 Cr2 Na1 C2 142.75(8)
C6 Cr2 Na1 C2 -113.72(13)
C4 Cr2 Na1 C2 39.89(12)
C7 Cr2 Na1 C2 -143.53(12)
Na3 Cr2 Na1 C2 67.69(8)
Na2 Cr2 Na1 C2 147.85(9)
C6 Cr2 Na1 Cr1 103.52(10)
C2 Cr2 Na1 Cr1 -142.75(8)
C4 Cr2 Na1 Cr1 -102.86(9)
C7 Cr2 Na1 Cr1 73.72(8)
Na3 Cr2 Na1 Cr1 -75.06(2)
Na2 Cr2 Na1 Cr1 5.10(4)
Cr1 Cr2 Na1 Na3 75.06(2)
C6 Cr2 Na1 Na3 178.58(10)
C2 Cr2 Na1 Na3 -67.69(8)
C4 Cr2 Na1 Na3 -27.80(9)
C7 Cr2 Na1 Na3 148.78(8)
Na2 Cr2 Na1 Na3 80.16(4)
Cr2 Cr1 Na2 N3 -49.5(2)
C5 Cr1 Na2 N3 77.5(2)
C3 Cr1 Na2 N3 -173.0(2)
C1 Cr1 Na2 N3 -157.8(2)
C7 Cr1 Na2 N3 5.4(2)
Na3 Cr1 Na2 N3 -118.5(2)
Na1 Cr1 Na2 N3 -42.9(2)
Cr2 Cr1 Na2 C5 -126.99(8)
C3 Cr1 Na2 C5 109.47(11)
C1 Cr1 Na2 C5 124.72(14)
C7 Cr1 Na2 C5 -72.08(10)
Na3 Cr1 Na2 C5 163.98(8)
Na1 Cr1 Na2 C5 -120.44(9)
Cr2 Cr1 Na2 N4 162.35(6)
C5 Cr1 Na2 N4 -70.66(10)
C3 Cr1 Na2 N4 38.80(9)
C1 Cr1 Na2 N4 54.06(14)
C7 Cr1 Na2 N4 -142.75(9)
Na3 Cr1 Na2 N4 93.31(6)
Na1 Cr1 Na2 N4 168.89(6)
Cr2 Cr1 Na2 C6 -31.95(6)
C5 Cr1 Na2 C6 95.04(10)
C3 Cr1 Na2 C6 -155.49(10)
C1 Cr1 Na2 C6 -140.23(14)
C7 Cr1 Na2 C6 22.96(9)
Na3 Cr1 Na2 C6 -100.98(7)
Na1 Cr1 Na2 C6 -25.40(8)
Cr2 Cr1 Na2 C3 123.54(7)
C5 Cr1 Na2 C3 -109.47(11)
C1 Cr1 Na2 C3 15.26(14)
C7 Cr1 Na2 C3 178.45(10)
Na3 Cr1 Na2 C3 54.51(7)
Na1 Cr1 Na2 C3 130.09(8)
Cr2 Cr1 Na2 C4 35.22(5)
C5 Cr1 Na2 C4 162.21(9)
C3 Cr1 Na2 C4 -88.33(9)
C1 Cr1 Na2 C4 -73.07(13)
C7 Cr1 Na2 C4 90.12(9)
Na3 Cr1 Na2 C4 -33.82(6)
Na1 Cr1 Na2 C4 41.76(7)
C5 Cr1 Na2 Cr2 126.99(8)
C3 Cr1 Na2 Cr2 -123.54(7)
C1 Cr1 Na2 Cr2 -108.29(12)
C7 Cr1 Na2 Cr2 54.91(7)
Na3 Cr1 Na2 Cr2 -69.03(2)
Na1 Cr1 Na2 Cr2 6.55(5)
Cr1 Cr2 Na2 N3 164.65(7)
C6 Cr2 Na2 N3 32.54(11)
C2 Cr2 Na2 N3 -95.46(16)
C4 Cr2 Na2 N3 -68.76(10)
C7 Cr2 Na2 N3 110.14(9)
Na3 Cr2 Na2 N3 -125.73(7)
Na1 Cr2 Na2 N3 159.51(7)
Cr1 Cr2 Na2 C5 36.20(6)
C6 Cr2 Na2 C5 -95.91(10)
C2 Cr2 Na2 C5 136.09(15)
C4 Cr2 Na2 C5 162.79(9)
C7 Cr2 Na2 C5 -18.32(8)
Na3 Cr2 Na2 C5 105.81(6)
Na1 Cr2 Na2 C5 31.05(7)
Cr1 Cr2 Na2 N4 -41.26(14)
C6 Cr2 Na2 N4 -173.37(17)
C2 Cr2 Na2 N4 58.6(2)
C4 Cr2 Na2 N4 85.33(16)
C7 Cr2 Na2 N4 -95.77(16)
Na3 Cr2 Na2 N4 28.36(14)
Na1 Cr2 Na2 N4 -46.40(16)
Cr1 Cr2 Na2 C6 132.11(9)
C2 Cr2 Na2 C6 -128.00(17)
C4 Cr2 Na2 C6 -101.30(11)
C7 Cr2 Na2 C6 77.59(11)
Na3 Cr2 Na2 C6 -158.28(9)
Na1 Cr2 Na2 C6 126.96(9)
Cr1 Cr2 Na2 C3 -37.81(6)
C6 Cr2 Na2 C3 -169.92(11)
C2 Cr2 Na2 C3 62.08(15)
C4 Cr2 Na2 C3 88.78(9)
C7 Cr2 Na2 C3 -92.32(8)
Na3 Cr2 Na2 C3 31.81(6)
Na1 Cr2 Na2 C3 -42.95(7)
Cr1 Cr2 Na2 C4 -126.59(7)
C6 Cr2 Na2 C4 101.30(11)
C2 Cr2 Na2 C4 -26.70(16)
C7 Cr2 Na2 C4 178.89(10)
Na3 Cr2 Na2 C4 -56.98(7)
Na1 Cr2 Na2 C4 -131.74(8)
C6 Cr2 Na2 Cr1 -132.11(9)
C2 Cr2 Na2 Cr1 99.89(14)
C4 Cr2 Na2 Cr1 126.59(7)
C7 Cr2 Na2 Cr1 -54.51(6)
Na3 Cr2 Na2 Cr1 69.62(2)
Na1 Cr2 Na2 Cr1 -5.15(4)
Cr1 Cr2 Na3 N6 -147.79(6)
C6 Cr2 Na3 N6 107.86(15)
C2 Cr2 Na3 N6 -21.38(9)
C4 Cr2 Na3 N6 83.50(9)
C7 Cr2 Na3 N6 -101.97(9)
Na2 Cr2 Na3 N6 144.82(6)
Na1 Cr2 Na3 N6 -74.00(6)
Cr1 Cr2 Na3 N5 88.59(11)
C6 Cr2 Na3 N5 -15.76(19)
C2 Cr2 Na3 N5 -145.00(13)
C4 Cr2 Na3 N5 -40.12(13)
C7 Cr2 Na3 N5 134.41(13)
Na2 Cr2 Na3 N5 21.20(11)
Na1 Cr2 Na3 N5 162.38(11)
Cr1 Cr2 Na3 C3 35.17(5)
C6 Cr2 Na3 C3 -69.18(15)
C2 Cr2 Na3 C3 161.58(9)
C4 Cr2 Na3 C3 -93.54(9)
C7 Cr2 Na3 C3 80.99(9)
Na2 Cr2 Na3 C3 -32.22(6)
Na1 Cr2 Na3 C3 108.96(6)
Cr1 Cr2 Na3 C4 128.71(7)
C6 Cr2 Na3 C4 24.36(15)
C2 Cr2 Na3 C4 -104.88(10)
C7 Cr2 Na3 C4 174.53(10)
Na2 Cr2 Na3 C4 61.32(7)
Na1 Cr2 Na3 C4 -157.49(7)
Cr1 Cr2 Na3 C1 -34.23(5)
C6 Cr2 Na3 C1 -138.57(14)
C2 Cr2 Na3 C1 92.19(8)
C4 Cr2 Na3 C1 -162.94(9)
C7 Cr2 Na3 C1 11.59(8)
Na2 Cr2 Na3 C1 -101.61(5)
Na1 Cr2 Na3 C1 39.57(5)
Cr1 Cr2 Na3 C2 -126.41(7)
C6 Cr2 Na3 C2 129.24(15)
C4 Cr2 Na3 C2 104.88(10)
C7 Cr2 Na3 C2 -80.59(10)
Na2 Cr2 Na3 C2 166.20(7)
Na1 Cr2 Na3 C2 -52.62(7)
C6 Cr2 Na3 Cr1 -104.35(14)
C2 Cr2 Na3 Cr1 126.41(7)
C4 Cr2 Na3 Cr1 -128.71(7)
C7 Cr2 Na3 Cr1 45.82(7)
Na2 Cr2 Na3 Cr1 -67.39(2)
Na1 Cr2 Na3 Cr1 73.794(19)
Cr1 Cr2 Na3 Na1 -73.794(19)
C6 Cr2 Na3 Na1 -178.14(14)
C2 Cr2 Na3 Na1 52.62(7)
C4 Cr2 Na3 Na1 157.49(7)
C7 Cr2 Na3 Na1 -27.98(7)
Na2 Cr2 Na3 Na1 -141.18(2)
Cr2 Cr1 Na3 N6 71.71(11)
C5 Cr1 Na3 N6 170.08(16)
C3 Cr1 Na3 N6 -160.67(13)
C1 Cr1 Na3 N6 -57.76(12)
C7 Cr1 Na3 N6 26.99(13)
Na2 Cr1 Na3 N6 142.92(11)
Na1 Cr1 Na3 N6 -6.74(11)
Cr2 Cr1 Na3 N5 -141.60(7)
C5 Cr1 Na3 N5 -43.23(15)
C3 Cr1 Na3 N5 -13.98(9)
C1 Cr1 Na3 N5 88.93(9)
C7 Cr1 Na3 N5 173.68(9)
Na2 Cr1 Na3 N5 -70.39(6)
Na1 Cr1 Na3 N5 139.95(7)
Cr2 Cr1 Na3 C3 -127.63(7)
C5 Cr1 Na3 C3 -29.26(15)
C1 Cr1 Na3 C3 102.90(9)
C7 Cr1 Na3 C3 -172.34(10)
Na2 Cr1 Na3 C3 -56.42(7)
Na1 Cr1 Na3 C3 153.92(7)
Cr2 Cr1 Na3 C4 -34.82(6)
C5 Cr1 Na3 C4 63.55(14)
C3 Cr1 Na3 C4 92.81(9)
C1 Cr1 Na3 C4 -164.29(8)
C7 Cr1 Na3 C4 -79.53(9)
Na2 Cr1 Na3 C4 36.39(6)
Na1 Cr1 Na3 C4 -113.27(6)
Cr2 Cr1 Na3 C1 129.47(6)
C5 Cr1 Na3 C1 -132.16(14)
C3 Cr1 Na3 C1 -102.90(9)
C7 Cr1 Na3 C1 84.76(9)
Na2 Cr1 Na3 C1 -159.32(6)
Na1 Cr1 Na3 C1 51.02(6)
Cr2 Cr1 Na3 C2 35.73(5)
C5 Cr1 Na3 C2 134.10(14)
C3 Cr1 Na3 C2 163.35(8)
C1 Cr1 Na3 C2 -93.74(8)
C7 Cr1 Na3 C2 -8.99(8)
Na2 Cr1 Na3 C2 106.94(5)
Na1 Cr1 Na3 C2 -42.72(5)
C5 Cr1 Na3 Cr2 98.37(13)
C3 Cr1 Na3 Cr2 127.63(7)
C1 Cr1 Na3 Cr2 -129.47(6)
C7 Cr1 Na3 Cr2 -44.71(7)
Na2 Cr1 Na3 Cr2 71.21(2)
Na1 Cr1 Na3 Cr2 -78.450(19)
Cr2 Cr1 Na3 Na1 78.450(19)
C5 Cr1 Na3 Na1 176.82(13)
C3 Cr1 Na3 Na1 -153.92(7)
C1 Cr1 Na3 Na1 -51.02(6)
C7 Cr1 Na3 Na1 33.74(7)
Na2 Cr1 Na3 Na1 149.66(2)
N1 Na1 Na3 N6 -7.19(7)
C1 Na1 Na3 N6 -123.70(8)
N2 Na1 Na3 N6 -94.37(10)
C7 Na1 Na3 N6 151.99(7)
C2 Na1 Na3 N6 75.18(8)
Cr1 Na1 Na3 N6 177.05(5)
Cr2 Na1 Na3 N6 131.44(5)
N1 Na1 Na3 N5 56.08(11)
C1 Na1 Na3 N5 -60.43(11)
N2 Na1 Na3 N5 -31.10(14)
C7 Na1 Na3 N5 -144.74(11)
C2 Na1 Na3 N5 138.44(11)
Cr1 Na1 Na3 N5 -119.68(9)
Cr2 Na1 Na3 N5 -165.29(9)
N1 Na1 Na3 C3 158.21(7)
C1 Na1 Na3 C3 41.69(8)
N2 Na1 Na3 C3 71.02(10)
C7 Na1 Na3 C3 -42.62(8)
C2 Na1 Na3 C3 -119.43(8)
Cr1 Na1 Na3 C3 -17.55(5)
Cr2 Na1 Na3 C3 -63.17(5)
N1 Na1 Na3 C4 -123.15(7)
C1 Na1 Na3 C4 120.34(8)
N2 Na1 Na3 C4 149.67(10)
C7 Na1 Na3 C4 36.03(8)
C2 Na1 Na3 C4 -40.78(8)
Cr1 Na1 Na3 C4 61.09(5)
Cr2 Na1 Na3 C4 15.48(5)
N1 Na1 Na3 C1 116.51(8)
N2 Na1 Na3 C1 29.33(10)
C7 Na1 Na3 C1 -84.31(9)
C2 Na1 Na3 C1 -161.12(9)
Cr1 Na1 Na3 C1 -59.25(6)
Cr2 Na1 Na3 C1 -104.86(7)
N1 Na1 Na3 C2 -82.36(8)
C1 Na1 Na3 C2 161.12(9)
N2 Na1 Na3 C2 -169.55(11)
C7 Na1 Na3 C2 76.81(9)
Cr1 Na1 Na3 C2 101.87(7)
Cr2 Na1 Na3 C2 56.26(6)
N1 Na1 Na3 Cr2 -138.63(6)
C1 Na1 Na3 Cr2 104.86(7)
N2 Na1 Na3 Cr2 134.19(9)
C7 Na1 Na3 Cr2 20.55(6)
C2 Na1 Na3 Cr2 -56.26(6)
Cr1 Na1 Na3 Cr2 45.612(14)
N1 Na1 Na3 Cr1 175.76(6)
C1 Na1 Na3 Cr1 59.25(6)
N2 Na1 Na3 Cr1 88.58(9)
C7 Na1 Na3 Cr1 -25.06(6)
C2 Na1 Na3 Cr1 -101.87(7)
Cr2 Na1 Na3 Cr1 -45.612(14)
Cr2 Cr1 C1 Na1 45.30(8)
C5 Cr1 C1 Na1 -114.17(11)
C3 Cr1 C1 Na1 156.55(9)
C7 Cr1 C1 Na1 -21.12(9)
Na2 Cr1 C1 Na1 142.91(8)
Na3 Cr1 C1 Na1 97.94(7)
Cr2 Cr1 C1 Na3 -52.64(5)
C5 Cr1 C1 Na3 147.89(10)
C3 Cr1 C1 Na3 58.61(7)
C7 Cr1 C1 Na3 -119.06(7)
Na2 Cr1 C1 Na3 44.97(13)
Na1 Cr1 C1 Na3 -97.94(7)
N1 Na1 C1 Cr1 -161.28(7)
N2 Na1 C1 Cr1 122.66(7)
C7 Na1 C1 Cr1 18.34(8)
C2 Na1 C1 Cr1 -59.29(8)
Cr2 Na1 C1 Cr1 -23.29(4)
Na3 Na1 C1 Cr1 -72.68(6)
N1 Na1 C1 Na3 -88.60(8)
N2 Na1 C1 Na3 -164.66(5)
C7 Na1 C1 Na3 91.02(7)
C2 Na1 C1 Na3 13.39(7)
Cr1 Na1 C1 Na3 72.68(6)
Cr2 Na1 C1 Na3 49.38(4)
N6 Na3 C1 Cr1 155.31(6)
N5 Na3 C1 Cr1 -125.94(6)
C3 Na3 C1 Cr1 -47.42(6)
C4 Na3 C1 Cr1 16.24(9)
C2 Na3 C1 Cr1 73.09(6)
Cr2 Na3 C1 Cr1 29.05(3)
Na1 Na3 C1 Cr1 85.51(7)
N6 Na3 C1 Na1 69.80(8)
N5 Na3 C1 Na1 148.55(6)
C3 Na3 C1 Na1 -132.92(8)
C4 Na3 C1 Na1 -69.27(8)
C2 Na3 C1 Na1 -12.42(6)
Cr2 Na3 C1 Na1 -56.46(5)
Cr1 Na3 C1 Na1 -85.51(7)
Cr1 Cr2 C2 Na1 -38.32(8)
C6 Cr2 C2 Na1 119.70(11)
C4 Cr2 C2 Na1 -152.46(8)
C7 Cr2 C2 Na1 27.56(9)
Na3 Cr2 C2 Na1 -94.37(6)
Na2 Cr2 C2 Na1 -128.06(11)
Cr1 Cr2 C2 Na3 56.05(5)
C6 Cr2 C2 Na3 -145.94(11)
C4 Cr2 C2 Na3 -58.09(7)
C7 Cr2 C2 Na3 121.93(7)
Na2 Cr2 C2 Na3 -33.70(15)
Na1 Cr2 C2 Na3 94.37(6)
N1 Na1 C2 Cr2 -176.31(7)
C1 Na1 C2 Cr2 58.80(8)
N2 Na1 C2 Cr2 -128.0(2)
C7 Na1 C2 Cr2 -24.27(8)
Cr1 Na1 C2 Cr2 20.84(5)
Na3 Na1 C2 Cr2 71.89(7)
N1 Na1 C2 Na3 111.80(7)
C1 Na1 C2 Na3 -13.09(7)
N2 Na1 C2 Na3 160.1(2)
C7 Na1 C2 Na3 -96.16(7)
Cr1 Na1 C2 Na3 -51.05(4)
Cr2 Na1 C2 Na3 -71.89(7)
N6 Na3 C2 Cr2 163.82(6)
N5 Na3 C2 Cr2 144.92(12)
C3 Na3 C2 Cr2 -18.62(8)
C4 Na3 C2 Cr2 47.19(6)
C1 Na3 C2 Cr2 -75.58(6)
Cr1 Na3 C2 Cr2 -30.78(4)
Na1 Na3 C2 Cr2 -87.50(7)
N6 Na3 C2 Na1 -108.68(6)
N5 Na3 C2 Na1 -127.58(13)
C3 Na3 C2 Na1 68.88(8)
C4 Na3 C2 Na1 134.69(9)
C1 Na3 C2 Na1 11.93(6)
Cr2 Na3 C2 Na1 87.50(7)
Cr1 Na3 C2 Na1 56.73(5)
Cr2 Cr1 C3 Na3 53.20(5)
C5 Cr1 C3 Na3 165.40(7)
C1 Cr1 C3 Na3 -60.58(7)
C7 Cr1 C3 Na3 99.4(8)
Na2 Cr1 C3 Na3 111.88(6)
Na1 Cr1 C3 Na3 -35.93(9)
Cr2 Cr1 C3 Na2 -58.68(5)
C5 Cr1 C3 Na2 53.53(7)
C1 Cr1 C3 Na2 -172.46(7)
C7 Cr1 C3 Na2 -12.5(8)
Na3 Cr1 C3 Na2 -111.88(6)
Na1 Cr1 C3 Na2 -147.81(5)
N6 Na3 C3 Cr1 156.33(16)
N5 Na3 C3 Cr1 170.30(6)
C4 Na3 C3 Cr1 -75.02(7)
C1 Na3 C3 Cr1 47.91(6)
C2 Na3 C3 Cr1 -16.75(9)
Cr2 Na3 C3 Cr1 -30.08(4)
Na1 Na3 C3 Cr1 20.65(5)
N6 Na3 C3 Na2 -136.31(16)
N5 Na3 C3 Na2 -122.34(8)
C4 Na3 C3 Na2 -7.65(8)
C1 Na3 C3 Na2 115.28(9)
C2 Na3 C3 Na2 50.62(10)
Cr2 Na3 C3 Na2 37.29(6)
Cr1 Na3 C3 Na2 67.37(7)
Na1 Na3 C3 Na2 88.02(7)
N3 Na2 C3 Cr1 176.29(12)
C5 Na2 C3 Cr1 -44.99(7)
N4 Na2 C3 Cr1 -149.15(7)
C6 Na2 C3 Cr1 24.88(10)
C4 Na2 C3 Cr1 76.45(7)
Cr2 Na2 C3 Cr1 32.15(4)
N3 Na2 C3 Na3 107.05(14)
C5 Na2 C3 Na3 -114.23(9)
N4 Na2 C3 Na3 141.62(8)
C6 Na2 C3 Na3 -44.35(11)
C4 Na2 C3 Na3 7.22(7)
Cr1 Na2 C3 Na3 -69.23(6)
Cr2 Na2 C3 Na3 -37.08(6)
Cr1 Cr2 C4 Na3 -53.29(6)
C6 Cr2 C4 Na3 -167.11(8)
C2 Cr2 C4 Na3 61.26(7)
C7 Cr2 C4 Na3 -119.0(10)
Na2 Cr2 C4 Na3 -107.62(6)
Na1 Cr2 C4 Na3 31.27(10)
Cr1 Cr2 C4 Na2 54.33(5)
C6 Cr2 C4 Na2 -59.49(7)
C2 Cr2 C4 Na2 168.88(7)
C7 Cr2 C4 Na2 -11.4(10)
Na3 Cr2 C4 Na2 107.62(6)
Na1 Cr2 C4 Na2 138.89(5)
N6 Na3 C4 Cr2 -123.87(7)
N5 Na3 C4 Cr2 162.10(6)
C3 Na3 C4 Cr2 73.72(7)
C1 Na3 C4 Cr2 17.64(9)
C2 Na3 C4 Cr2 -46.04(6)
Cr1 Na3 C4 Cr2 29.41(4)
Na1 Na3 C4 Cr2 -18.34(6)
N6 Na3 C4 Na2 169.46(6)
N5 Na3 C4 Na2 95.43(8)
C3 Na3 C4 Na2 7.05(7)
C1 Na3 C4 Na2 -49.03(9)
C2 Na3 C4 Na2 -112.71(9)
Cr2 Na3 C4 Na2 -66.67(6)
Cr1 Na3 C4 Na2 -37.26(5)
Na1 Na3 C4 Na2 -85.01(6)
N3 Na2 C4 Cr2 133.51(6)
C5 Na2 C4 Cr2 -17.54(9)
N4 Na2 C4 Cr2 -149.80(7)
C6 Na2 C4 Cr2 48.15(7)
C3 Na2 C4 Cr2 -76.48(7)
Cr1 Na2 C4 Cr2 -30.84(4)
N3 Na2 C4 Na3 -157.05(7)
C5 Na2 C4 Na3 51.90(10)
N4 Na2 C4 Na3 -80.36(9)
C6 Na2 C4 Na3 117.59(9)
C3 Na2 C4 Na3 -7.04(7)
Cr1 Na2 C4 Na3 38.60(5)
Cr2 Na2 C4 Na3 69.44(6)
Cr2 Cr1 C5 Na2 54.83(6)
C3 Cr1 C5 Na2 -57.58(8)
C1 Cr1 C5 Na2 -145.28(10)
C7 Cr1 C5 Na2 116.26(8)
Na3 Cr1 C5 Na2 -32.26(15)
Na1 Cr1 C5 Na2 143.53(5)
N3 Na2 C5 Cr1 -160.73(7)
N4 Na2 C5 Cr1 127.66(7)
C6 Na2 C5 Cr1 -73.20(7)
C3 Na2 C5 Cr1 43.95(6)
C4 Na2 C5 Cr1 -17.89(9)
Cr2 Na2 C5 Cr1 -30.22(4)
Cr1 Cr2 C6 Na2 -48.91(7)
C2 Cr2 C6 Na2 153.10(9)
C4 Cr2 C6 Na2 64.38(8)
C7 Cr2 C6 Na2 -111.63(8)
Na3 Cr2 C6 Na2 43.13(15)
Na1 Cr2 C6 Na2 -134.31(6)
N3 Na2 C6 Cr2 -156.58(8)
C5 Na2 C6 Cr2 72.93(8)
N4 Na2 C6 Cr2 172.92(18)
C3 Na2 C6 Cr2 10.09(11)
C4 Na2 C6 Cr2 -47.76(7)
Cr1 Na2 C6 Cr2 27.87(5)
C6 Cr2 C7 Cr1 115.93(7)
C2 Cr2 C7 Cr1 -112.44(7)
C4 Cr2 C7 Cr1 67.8(10)
Na3 Cr2 C7 Cr1 -48.46(6)
Na2 Cr2 C7 Cr1 56.83(4)
Na1 Cr2 C7 Cr1 -84.73(6)
Cr1 Cr2 C7 Na1 84.73(6)
C6 Cr2 C7 Na1 -159.34(9)
C2 Cr2 C7 Na1 -27.71(8)
C4 Cr2 C7 Na1 152.5(10)
Na3 Cr2 C7 Na1 36.27(9)
Na2 Cr2 C7 Na1 141.56(5)
C5 Cr1 C7 Cr2 -114.56(7)
C3 Cr1 C7 Cr2 -48.2(8)
C1 Cr1 C7 Cr2 111.47(7)
Na2 Cr1 C7 Cr2 -60.14(5)
Na3 Cr1 C7 Cr2 47.36(6)
Na1 Cr1 C7 Cr2 90.92(6)
Cr2 Cr1 C7 Na1 -90.92(6)
C5 Cr1 C7 Na1 154.51(8)
C3 Cr1 C7 Na1 -139.2(7)
C1 Cr1 C7 Na1 20.55(9)
Na2 Cr1 C7 Na1 -151.07(4)
Na3 Cr1 C7 Na1 -43.57(8)
N1 Na1 C7 Cr2 112.27(15)
C1 Na1 C7 Cr2 -67.04(8)
N2 Na1 C7 Cr2 -173.07(7)
C2 Na1 C7 Cr2 23.04(7)
Cr1 Na1 C7 Cr2 -49.40(5)
Na3 Na1 C7 Cr2 -22.46(6)
N1 Na1 C7 Cr1 161.68(13)
C1 Na1 C7 Cr1 -17.63(8)
N2 Na1 C7 Cr1 -123.67(7)
C2 Na1 C7 Cr1 72.45(8)
Cr2 Na1 C7 Cr1 49.40(5)
Na3 Na1 C7 Cr1 26.94(6)
N6 Na3 N5 C19 -137.28(14)
C3 Na3 N5 C19 48.06(14)
C4 Na3 N5 C19 -30.70(15)
C1 Na3 N5 C19 110.98(13)
C2 Na3 N5 C19 -116.59(17)
Cr2 Na3 N5 C19 -1.2(2)
Cr1 Na3 N5 C19 57.61(15)
Na1 Na3 N5 C19 150.15(12)
N6 Na3 N5 C18 109.06(12)
C3 Na3 N5 C18 -65.60(12)
C4 Na3 N5 C18 -144.37(12)
C1 Na3 N5 C18 -2.68(13)
C2 Na3 N5 C18 129.75(16)
Cr2 Na3 N5 C18 -114.87(13)
Cr1 Na3 N5 C18 -56.06(13)
Na1 Na3 N5 C18 36.48(16)
N6 Na3 N5 C17 -10.71(12)
C3 Na3 N5 C17 174.63(13)
C4 Na3 N5 C17 95.87(13)
C1 Na3 N5 C17 -122.45(12)
C2 Na3 N5 C17 10.0(2)
Cr2 Na3 N5 C17 125.36(13)
Cr1 Na3 N5 C17 -175.82(10)
Na1 Na3 N5 C17 -83.28(15)
N5 Na3 N6 C10 -149.90(17)
C3 Na3 N6 C10 -134.7(2)
C4 Na3 N6 C10 102.11(17)
C1 Na3 N6 C10 -36.80(18)
C2 Na3 N6 C10 38.88(16)
Cr2 Na3 N6 C10 53.24(17)
Cr1 Na3 N6 C10 5.5(2)
Na1 Na3 N6 C10 -0.06(16)
N5 Na3 N6 C11 99.66(13)
C3 Na3 N6 C11 114.9(2)
C4 Na3 N6 C11 -8.33(15)
C1 Na3 N6 C11 -147.24(13)
C2 Na3 N6 C11 -71.57(13)
Cr2 Na3 N6 C11 -57.21(14)
Cr1 Na3 N6 C11 -104.99(15)
Na1 Na3 N6 C11 -110.50(12)
N5 Na3 N6 C12 -15.79(12)
C3 Na3 N6 C12 -0.6(3)
C4 Na3 N6 C12 -123.78(13)
C1 Na3 N6 C12 97.31(13)
C2 Na3 N6 C12 172.99(13)
Cr2 Na3 N6 C12 -172.65(10)
Cr1 Na3 N6 C12 139.56(12)
Na1 Na3 N6 C12 134.05(12)
C10 N6 C12 C13 -57.8(2)
C11 N6 C12 C13 64.1(2)
Na3 N6 C12 C13 165.27(13)
C10 N6 C12 C17 176.44(18)
C11 N6 C12 C17 -61.7(2)
Na3 N6 C12 C17 39.52(18)
N6 C12 C13 C14 178.90(16)
C17 C12 C13 C14 -54.7(2)
C12 C13 C14 C15 56.3(2)
C13 C14 C15 C16 -57.5(2)
C14 C15 C16 C17 59.0(2)
C19 N5 C17 C12 160.54(16)
C18 N5 C17 C12 -76.9(2)
Na3 N5 C17 C12 34.83(18)
C19 N5 C17 C16 -73.0(2)
C18 N5 C17 C16 49.5(2)
Na3 N5 C17 C16 161.32(13)
N6 C12 C17 N5 -48.6(2)
C13 C12 C17 N5 -176.90(15)
N6 C12 C17 C16 -177.35(16)
C13 C12 C17 C16 54.3(2)
C15 C16 C17 N5 175.29(17)
C15 C16 C17 C12 -57.5(2)
C5 Na2 N3 C20 137.91(15)
N4 Na2 N3 C20 -134.12(16)
C6 Na2 N3 C20 57.02(16)
C3 Na2 N3 C20 -96.3(2)
C4 Na2 N3 C20 -5.71(17)
Cr1 Na2 N3 C20 73.7(3)
Cr2 Na2 N3 C20 35.65(17)
C5 Na2 N3 C21 24.77(16)
N4 Na2 N3 C21 112.73(13)
C6 Na2 N3 C21 -56.12(13)
C3 Na2 N3 C21 150.51(16)
C4 Na2 N3 C21 -118.85(12)
Cr1 Na2 N3 C21 -39.5(3)
Cr2 Na2 N3 C21 -77.50(13)
C5 Na2 N3 C22 -94.71(16)
N4 Na2 N3 C22 -6.75(13)
C6 Na2 N3 C22 -175.60(14)
C3 Na2 N3 C22 31.0(2)
C4 Na2 N3 C22 121.67(14)
Cr1 Na2 N3 C22 -158.97(18)
Cr2 Na2 N3 C22 163.03(12)
N3 Na2 N4 C28 102.20(13)
C5 Na2 N4 C28 -128.83(13)
C6 Na2 N4 C28 135.3(2)
C3 Na2 N4 C28 -60.68(13)
C4 Na2 N4 C28 6.31(15)
Cr1 Na2 N4 C28 -86.20(13)
Cr2 Na2 N4 C28 -57.5(2)
N3 Na2 N4 C29 -141.33(15)
C5 Na2 N4 C29 -12.36(15)
C6 Na2 N4 C29 -108.2(2)
C3 Na2 N4 C29 55.79(14)
C4 Na2 N4 C29 122.78(14)
Cr1 Na2 N4 C29 30.28(15)
Cr2 Na2 N4 C29 59.0(2)
N3 Na2 N4 C27 -19.34(12)
C5 Na2 N4 C27 109.63(13)
C6 Na2 N4 C27 13.8(3)
C3 Na2 N4 C27 177.77(13)
C4 Na2 N4 C27 -115.24(13)
Cr1 Na2 N4 C27 152.26(11)
Cr2 Na2 N4 C27 -179.01(12)
C20 N3 C22 C27 159.26(17)
C21 N3 C22 C27 -77.3(2)
Na2 N3 C22 C27 31.7(2)
C20 N3 C22 C23 -75.8(2)
C21 N3 C22 C23 47.6(2)
Na2 N3 C22 C23 156.64(13)
N3 C22 C23 C24 175.52(17)
C27 C22 C23 C24 -57.7(2)
C22 C23 C24 C25 58.4(2)
C23 C24 C25 C26 -56.8(2)
C24 C25 C26 C27 57.7(2)
C28 N4 C27 C22 -72.3(2)
C29 N4 C27 C22 164.10(17)
Na2 N4 C27 C22 42.98(19)
C28 N4 C27 C26 52.5(2)
C29 N4 C27 C26 -71.0(2)
Na2 N4 C27 C26 167.84(13)
N3 C22 C27 N4 -50.5(2)
C23 C22 C27 N4 -177.55(16)
N3 C22 C27 C26 -177.76(16)
C23 C22 C27 C26 55.2(2)
C25 C26 C27 N4 176.80(17)
C25 C26 C27 C22 -57.0(2)
C1 Na1 N1 C30 120.32(17)
N2 Na1 N1 C30 -142.62(17)
C7 Na1 N1 C30 -58.8(2)
C2 Na1 N1 C30 24.67(17)
Cr1 Na1 N1 C30 80.3(2)
Cr2 Na1 N1 C30 20.9(2)
Na3 Na1 N1 C30 70.86(17)
C1 Na1 N1 C31 6.12(16)
N2 Na1 N1 C31 103.18(14)
C7 Na1 N1 C31 -173.04(18)
C2 Na1 N1 C31 -89.53(14)
Cr1 Na1 N1 C31 -33.9(2)
Cr2 Na1 N1 C31 -93.26(14)
Na3 Na1 N1 C31 -43.35(14)
C1 Na1 N1 C32 -112.71(15)
N2 Na1 N1 C32 -15.66(13)
C7 Na1 N1 C32 68.1(2)
C2 Na1 N1 C32 151.63(14)
Cr1 Na1 N1 C32 -152.72(14)
Cr2 Na1 N1 C32 147.90(11)
Na3 Na1 N1 C32 -162.18(12)
N1 Na1 N2 C39 108.44(12)
C1 Na1 N2 C39 -130.48(12)
C7 Na1 N2 C39 -43.15(13)
C2 Na1 N2 C39 56.6(3)
Cr1 Na1 N2 C39 -87.54(12)
Cr2 Na1 N2 C39 -51.91(16)
Na3 Na1 N2 C39 -151.53(11)
N1 Na1 N2 C38 -137.54(14)
C1 Na1 N2 C38 -16.47(15)
C7 Na1 N2 C38 70.87(15)
C2 Na1 N2 C38 170.6(2)
Cr1 Na1 N2 C38 26.47(15)
Cr2 Na1 N2 C38 62.10(17)
Na3 Na1 N2 C38 -37.52(18)
N1 Na1 N2 C37 -10.70(12)
C1 Na1 N2 C37 110.37(13)
C7 Na1 N2 C37 -162.29(13)
C2 Na1 N2 C37 -62.5(3)
Cr1 Na1 N2 C37 153.32(11)
Cr2 Na1 N2 C37 -171.05(10)
Na3 Na1 N2 C37 89.33(15)
C30 N1 C32 C37 166.60(17)
C31 N1 C32 C37 -68.7(2)
Na1 N1 C32 C37 39.77(19)
C30 N1 C32 C33 -68.4(2)
C31 N1 C32 C33 56.3(2)
Na1 N1 C32 C33 164.76(14)
N1 C32 C33 C34 176.00(18)
C37 C32 C33 C34 -57.7(2)
C32 C33 C34 C35 59.5(2)
C33 C34 C35 C36 -58.9(3)
C34 C35 C36 C37 58.5(3)
C39 N2 C37 C32 -75.9(2)
C38 N2 C37 C32 161.22(18)
Na1 N2 C37 C32 34.66(19)
C39 N2 C37 C36 49.2(2)
C38 N2 C37 C36 -73.7(2)
Na1 N2 C37 C36 159.71(14)
N1 C32 C37 N2 -49.2(2)
C33 C32 C37 N2 -176.79(17)
N1 C32 C37 C36 -176.38(16)
C33 C32 C37 C36 56.1(2)
C35 C36 C37 N2 176.58(18)
C35 C36 C37 C32 -57.7(2)
